data_4511774
loop_
_publ_author_name
'Venkanna, Gopaladasu T.'
'Arman, Hadi D.'
'Tonzetich, Zachary J.'

_publ_section_title
;
 Catalytic C--S Cross-Coupling Reactions Employing Ni Complexes of
 Pyrrole-Based Pincer Ligands
;
_journal_issue 9
_journal_name_full 'ACS Catalysis'
_journal_page_first 2941
_journal_paper_doi 10.1021/cs500874z
_journal_volume 4
_journal_year 2014
_chemical_formula_moiety 'C22 H42 Cl N Ni P2'
_chemical_formula_sum 'C22 H42 Cl N Ni P2'
_chemical_formula_weight 476.67
_chemical_name_systematic
; 
 ? 
;
_space_group_IT_number 19
_symmetry_cell_setting orthorhombic
_symmetry_space_group_name_Hall 'P 2ac 2ab'
_symmetry_space_group_name_H-M 'P 21 21 21'
_atom_sites_solution_hydrogens geom
_atom_sites_solution_primary direct
_atom_sites_solution_secondary difmap
_audit_creation_method SHELXL-97
_cell_angle_alpha 90.00
_cell_angle_beta 90.00
_cell_angle_gamma 90.00
_cell_formula_units_Z 4
_cell_length_a 11.354(4)
_cell_length_b 14.530(5)
_cell_length_c 14.976(6)
_cell_measurement_reflns_used 11656
_cell_measurement_temperature 98(2)
_cell_measurement_theta_max 40.2
_cell_measurement_theta_min 2.3
_cell_volume 2470.6(16)
_computing_cell_refinement
;
CrystalClear-SM Expert 2.0 r5 (Rigaku, 2010)
;
_computing_data_collection
;
CrystalClear-SM Expert 2.0 r5 (Rigaku, 2010)
;
_computing_data_reduction
;
CrystalClear-SM Expert 2.0 r5 (Rigaku, 2010)
;
_diffrn_ambient_temperature 98(2)
_diffrn_detector_area_resol_mean 28.5714
_diffrn_measured_fraction_theta_full 0.999
_diffrn_measured_fraction_theta_max 0.999
_diffrn_measurement_device_type
;
Saturn724 (2x2 bin mode)
;
_diffrn_measurement_method \w
_diffrn_radiation_monochromator graphite
_diffrn_radiation_source 'sealed tube'
_diffrn_radiation_type MoK\a
_diffrn_radiation_wavelength 0.71073
_diffrn_reflns_av_R_equivalents 0.0795
_diffrn_reflns_av_sigmaI/netI 0.0781
_diffrn_reflns_limit_h_max 13
_diffrn_reflns_limit_h_min -13
_diffrn_reflns_limit_k_max 16
_diffrn_reflns_limit_k_min -17
_diffrn_reflns_limit_l_max 17
_diffrn_reflns_limit_l_min -15
_diffrn_reflns_number 13683
_diffrn_reflns_reduction_process 'Lp corrections applied'
_diffrn_reflns_theta_full 25.04
_diffrn_reflns_theta_max 25.04
_diffrn_reflns_theta_min 2.25
_diffrn_standards_decay_% <1
_diffrn_standards_interval_count 0
_diffrn_standards_number 0
_exptl_absorpt_coefficient_mu 1.031
_exptl_absorpt_correction_T_max 1.000
_exptl_absorpt_correction_T_min 0.403
_exptl_absorpt_correction_type multi-scan
_exptl_absorpt_process_details 'ABSCOR (Higashi, 1995)'
_exptl_crystal_colour red
_exptl_crystal_density_diffrn 1.281
_exptl_crystal_density_method 'not measured'
_exptl_crystal_description needle
_exptl_crystal_F_000 1024
_exptl_crystal_size_max 0.25
_exptl_crystal_size_mid 0.05
_exptl_crystal_size_min 0.02
_refine_diff_density_max 0.520
_refine_diff_density_min -0.585
_refine_diff_density_rms 0.096
_refine_ls_abs_structure_details 'Flack H D (1983), Acta Cryst. A39, 876-881'
_refine_ls_abs_structure_Flack -0.03(3)
_refine_ls_extinction_method none
_refine_ls_goodness_of_fit_ref 1.035
_refine_ls_hydrogen_treatment constr
_refine_ls_matrix_type full
_refine_ls_number_parameters 244
_refine_ls_number_reflns 4360
_refine_ls_number_restraints 0
_refine_ls_restrained_S_all 1.035
_refine_ls_R_factor_all 0.0712
_refine_ls_R_factor_gt 0.0578
_refine_ls_shift/su_max 0.001
_refine_ls_shift/su_mean 0.000
_refine_ls_structure_factor_coef Fsqd
_refine_ls_weighting_details 'calc w=1/[\s^2^(Fo^2^)+(0.0300P)^2^+7.5000P] where P=(Fo^2^+2Fc^2^)/3'
_refine_ls_weighting_scheme calc
_refine_ls_wR_factor_gt 0.1188
_refine_ls_wR_factor_ref 0.1314
_reflns_number_gt 3732
_reflns_number_total 4360
_reflns_threshold_expression >2sigma(I)
_cod_data_source_file cs500874z_si_002.cif
_cod_data_source_block '[NiCl(tBuPNP)]'
_cod_depositor_comments 'Adding full bibliography for 4511774--4511781.cif.'
_cod_database_code 4511774

loop_
_symmetry_equiv_pos_as_xyz
'x, y, z'
'-x+1/2, -y, z+1/2'
'-x, y+1/2, -z+1/2'
'x+1/2, -y+1/2, -z'

loop_
_atom_site_label
_atom_site_type_symbol
_atom_site_fract_x
_atom_site_fract_y
_atom_site_fract_z
_atom_site_U_iso_or_equiv
_atom_site_adp_type
_atom_site_occupancy
_atom_site_symmetry_multiplicity
_atom_site_calc_flag
_atom_site_refinement_flags
P2 P 0.10569(14) 0.86031(10) 0.85149(10) 0.0242(3) Uani 1 1 d .
Ni1 Ni 0.25302(7) 0.80417(5) 0.77079(4) 0.02426(18) Uani 1 1 d .
P1 P 0.40244(14) 0.72495(10) 0.71133(10) 0.0246(3) Uani 1 1 d .
Cl1 Cl 0.29004(16) 0.93410(11) 0.70321(11) 0.0447(5) Uani 1 1 d .
C5 C 0.3979(6) 0.6152(4) 0.7744(4) 0.0304(13) Uani 1 1 d .
H5A H 0.3907 0.5636 0.7337 0.036 Uiso 1 1 calc R
H5B H 0.4695 0.6075 0.8090 0.036 Uiso 1 1 calc R
N1 N 0.2199(4) 0.6950(3) 0.8306(3) 0.0256(11) Uani 1 1 d .
C2 C 0.2507(7) 0.5590(4) 0.8988(3) 0.0279(12) Uani 1 1 d .
H2A H 0.2841 0.5033 0.9158 0.033 Uiso 1 1 calc R
C7 C 0.6531(5) 0.7003(4) 0.7302(5) 0.0352(14) Uani 1 1 d .
H7A H 0.7269 0.7296 0.7431 0.053 Uiso 1 1 calc R
H7B H 0.6555 0.6744 0.6713 0.053 Uiso 1 1 calc R
H7C H 0.6390 0.6523 0.7730 0.053 Uiso 1 1 calc R
C10 C 0.3793(5) 0.6917(4) 0.5911(4) 0.0274(13) Uani 1 1 d .
C20 C 0.2387(7) 1.0030(4) 0.9285(4) 0.0370(15) Uani 1 1 d .
H20A H 0.2644 1.0331 0.9821 0.056 Uiso 1 1 calc R
H20B H 0.1957 1.0458 0.8921 0.056 Uiso 1 1 calc R
H20C H 0.3060 0.9810 0.8960 0.056 Uiso 1 1 calc R
C6 C 0.5535(6) 0.7715(4) 0.7356(4) 0.0317(14) Uani 1 1 d .
C11 C 0.2578(7) 0.6461(5) 0.5900(5) 0.0506(18) Uani 1 1 d .
H11A H 0.2392 0.6269 0.5304 0.076 Uiso 1 1 calc R
H11B H 0.1997 0.6893 0.6103 0.076 Uiso 1 1 calc R
H11C H 0.2582 0.5935 0.6289 0.076 Uiso 1 1 calc R
C19 C 0.1589(6) 0.9216(4) 0.9527(4) 0.0268(13) Uani 1 1 d .
C18 C 0.0121(6) 1.0253(4) 0.7788(5) 0.0404(16) Uani 1 1 d .
H18A H -0.0525 1.0550 0.7492 0.061 Uiso 1 1 calc R
H18B H 0.0818 1.0309 0.7429 0.061 Uiso 1 1 calc R
H18C H 0.0252 1.0540 0.8357 0.061 Uiso 1 1 calc R
C1 C 0.2938(5) 0.6194(4) 0.8347(4) 0.0259(13) Uani 1 1 d .
C8 C 0.5441(6) 0.8079(5) 0.8317(4) 0.0401(16) Uani 1 1 d .
H8A H 0.6184 0.8337 0.8495 0.060 Uiso 1 1 calc R
H8B H 0.5238 0.7583 0.8711 0.060 Uiso 1 1 calc R
H8C H 0.4844 0.8545 0.8346 0.060 Uiso 1 1 calc R
C3 C 0.1453(6) 0.5987(4) 0.9339(4) 0.0347(16) Uani 1 1 d .
H3A H 0.0966 0.5732 0.9773 0.042 Uiso 1 1 calc R
C4 C 0.1290(5) 0.6822(4) 0.8910(4) 0.0256(13) Uani 1 1 d .
C21 C 0.2353(7) 0.8531(4) 1.0071(4) 0.0377(16) Uani 1 1 d .
H21A H 0.2646 0.8831 1.0598 0.057 Uiso 1 1 calc R
H21B H 0.3004 0.8328 0.9712 0.057 Uiso 1 1 calc R
H21C H 0.1883 0.8010 1.0241 0.057 Uiso 1 1 calc R
C22 C 0.0579(6) 0.9564(4) 1.0128(4) 0.0318(15) Uani 1 1 d .
H22A H 0.0902 0.9879 1.0636 0.048 Uiso 1 1 calc R
H22B H 0.0116 0.9051 1.0327 0.048 Uiso 1 1 calc R
H22C H 0.0089 0.9979 0.9795 0.048 Uiso 1 1 calc R
C9 C 0.5849(6) 0.8515(5) 0.6728(5) 0.0417(17) Uani 1 1 d .
H9A H 0.6623 0.8738 0.6870 0.062 Uiso 1 1 calc R
H9B H 0.5287 0.9003 0.6802 0.062 Uiso 1 1 calc R
H9C H 0.5834 0.8303 0.6121 0.062 Uiso 1 1 calc R
C12 C 0.3758(7) 0.7752(5) 0.5300(4) 0.046(2) Uani 1 1 d .
H12A H 0.3641 0.7554 0.4695 0.069 Uiso 1 1 calc R
H12B H 0.4490 0.8080 0.5344 0.069 Uiso 1 1 calc R
H12C H 0.3123 0.8148 0.5476 0.069 Uiso 1 1 calc R
C13 C 0.4729(7) 0.6237(5) 0.5569(4) 0.0458(19) Uani 1 1 d .
H13A H 0.4572 0.6090 0.4956 0.069 Uiso 1 1 calc R
H13B H 0.4705 0.5686 0.5921 0.069 Uiso 1 1 calc R
H13C H 0.5495 0.6513 0.5617 0.069 Uiso 1 1 calc R
C14 C 0.0359(6) 0.7544(4) 0.8938(4) 0.0300(15) Uani 1 1 d .
H14A H 0.0080 0.7633 0.9544 0.036 Uiso 1 1 calc R
H14B H -0.0302 0.7371 0.8564 0.036 Uiso 1 1 calc R
C15 C -0.0170(6) 0.9222(5) 0.7927(4) 0.0331(15) Uani 1 1 d .
C16 C -0.0280(7) 0.8754(6) 0.7017(5) 0.051(2) Uani 1 1 d .
H16A H -0.0906 0.9036 0.6684 0.077 Uiso 1 1 calc R
H16B H -0.0450 0.8112 0.7100 0.077 Uiso 1 1 calc R
H16C H 0.0446 0.8820 0.6695 0.077 Uiso 1 1 calc R
C17 C -0.1342(6) 0.9136(5) 0.8417(5) 0.0414(17) Uani 1 1 d .
H17A H -0.1941 0.9459 0.8091 0.062 Uiso 1 1 calc R
H17B H -0.1269 0.9398 0.9004 0.062 Uiso 1 1 calc R
H17C H -0.1553 0.8499 0.8467 0.062 Uiso 1 1 calc R

loop_
_atom_site_aniso_label
_atom_site_aniso_U_11
_atom_site_aniso_U_22
_atom_site_aniso_U_33
_atom_site_aniso_U_23
_atom_site_aniso_U_13
_atom_site_aniso_U_12
P2 0.0275(8) 0.0222(8) 0.0228(7) -0.0012(6) -0.0002(7) 0.0007(7)
Ni1 0.0324(4) 0.0180(3) 0.0224(3) 0.0029(3) 0.0058(4) 0.0026(3)
P1 0.0303(8) 0.0188(7) 0.0247(7) 0.0007(6) 0.0037(7) 0.0012(6)
Cl1 0.0608(12) 0.0256(8) 0.0478(10) 0.0136(7) 0.0275(8) 0.0110(7)
C5 0.037(3) 0.021(3) 0.034(3) 0.003(3) 0.005(3) 0.009(3)
N1 0.040(3) 0.014(2) 0.022(2) 0.0015(19) -0.004(2) 0.002(2)
C2 0.042(3) 0.021(3) 0.020(3) 0.001(2) 0.001(3) -0.005(3)
C7 0.029(3) 0.029(3) 0.048(4) 0.003(3) 0.006(3) -0.001(3)
C10 0.033(3) 0.025(3) 0.024(3) 0.000(3) 0.001(3) 0.002(3)
C20 0.038(4) 0.028(3) 0.045(3) -0.002(3) 0.008(4) -0.003(3)
C6 0.034(3) 0.025(3) 0.036(3) -0.003(3) -0.003(3) 0.001(3)
C11 0.041(4) 0.062(5) 0.049(4) -0.018(3) -0.008(4) -0.011(4)
C19 0.031(3) 0.024(3) 0.025(3) 0.000(2) -0.006(3) -0.008(3)
C18 0.051(4) 0.035(4) 0.035(3) 0.006(3) 0.002(4) 0.019(3)
C1 0.037(3) 0.020(3) 0.021(3) -0.001(2) -0.002(2) -0.004(3)
C8 0.042(4) 0.041(4) 0.038(4) -0.010(3) -0.008(3) 0.004(3)
C3 0.046(4) 0.025(3) 0.033(3) 0.007(3) 0.006(3) -0.009(3)
C4 0.031(3) 0.021(3) 0.025(3) -0.003(2) 0.005(3) -0.005(3)
C21 0.048(4) 0.038(4) 0.028(3) -0.001(3) -0.012(3) -0.011(4)
C22 0.040(4) 0.030(4) 0.026(3) -0.005(3) 0.012(3) -0.011(3)
C9 0.043(4) 0.033(4) 0.050(4) 0.008(3) -0.001(3) -0.014(3)
C12 0.082(6) 0.029(4) 0.028(3) 0.001(3) -0.013(4) 0.010(4)
C13 0.072(6) 0.035(4) 0.030(3) -0.002(3) 0.004(4) 0.014(4)
C14 0.032(4) 0.030(4) 0.028(3) -0.008(3) 0.009(3) -0.008(3)
C15 0.044(4) 0.035(4) 0.021(3) -0.006(3) -0.012(3) 0.011(3)
C16 0.062(5) 0.052(5) 0.041(4) -0.008(4) -0.019(4) 0.020(4)
C17 0.030(4) 0.045(4) 0.050(4) -0.012(3) -0.011(3) 0.005(3)

loop_
_atom_type_symbol
_atom_type_description
_atom_type_scat_dispersion_real
_atom_type_scat_dispersion_imag
_atom_type_scat_source
C C 0.0033 0.0016 'International Tables Vol C Tables 4.2.6.8 and 6.1.1.4'
H H 0.0000 0.0000 'International Tables Vol C Tables 4.2.6.8 and 6.1.1.4'
N N 0.0061 0.0033 'International Tables Vol C Tables 4.2.6.8 and 6.1.1.4'
P P 0.1023 0.0942 'International Tables Vol C Tables 4.2.6.8 and 6.1.1.4'
Cl Cl 0.1484 0.1585 'International Tables Vol C Tables 4.2.6.8 and 6.1.1.4'
Ni Ni 0.3393 1.1124 'International Tables Vol C Tables 4.2.6.8 and 6.1.1.4'

loop_
_geom_angle_atom_site_label_1
_geom_angle_atom_site_label_2
_geom_angle_atom_site_label_3
_geom_angle
C14 P2 C19 105.1(3)
C14 P2 C15 104.0(3)
C19 P2 C15 113.2(3)
C14 P2 Ni1 101.8(2)
C19 P2 Ni1 112.0(2)
C15 P2 Ni1 118.7(2)
N1 Ni1 Cl1 178.64(15)
N1 Ni1 P2 84.19(15)
Cl1 Ni1 P2 94.57(7)
N1 Ni1 P1 84.62(15)
Cl1 Ni1 P1 96.57(7)
P2 Ni1 P1 168.08(6)
C5 P1 C6 103.7(3)
C5 P1 C10 105.2(3)
C6 P1 C10 113.9(3)
C5 P1 Ni1 102.64(19)
C6 P1 Ni1 115.5(2)
C10 P1 Ni1 114.0(2)
C1 C5 P1 107.2(4)
C1 C5 H5A 110.3
P1 C5 H5A 110.3
C1 C5 H5B 110.3
P1 C5 H5B 110.3
H5A C5 H5B 108.5
C1 N1 C4 108.4(5)
C1 N1 Ni1 125.2(4)
C4 N1 Ni1 125.4(4)
C1 C2 C3 107.1(5)
C1 C2 H2A 126.5
C3 C2 H2A 126.5
C6 C7 H7A 109.5
C6 C7 H7B 109.5
H7A C7 H7B 109.5
C6 C7 H7C 109.5
H7A C7 H7C 109.5
H7B C7 H7C 109.5
C12 C10 C11 108.4(6)
C12 C10 C13 109.2(5)
C11 C10 C13 110.0(6)
C12 C10 P1 112.0(4)
C11 C10 P1 104.3(4)
C13 C10 P1 112.7(4)
C19 C20 H20A 109.5
C19 C20 H20B 109.5
H20A C20 H20B 109.5
C19 C20 H20C 109.5
H20A C20 H20C 109.5
H20B C20 H20C 109.5
C7 C6 C9 107.9(5)
C7 C6 C8 109.4(5)
C9 C6 C8 109.2(5)
C7 C6 P1 114.8(4)
C9 C6 P1 111.5(4)
C8 C6 P1 104.0(5)
C10 C11 H11A 109.5
C10 C11 H11B 109.5
H11A C11 H11B 109.5
C10 C11 H11C 109.5
H11A C11 H11C 109.5
H11B C11 H11C 109.5
C20 C19 C22 109.0(5)
C20 C19 C21 106.8(5)
C22 C19 C21 108.6(5)
C20 C19 P2 111.6(4)
C22 C19 P2 113.0(4)
C21 C19 P2 107.6(4)
C15 C18 H18A 109.5
C15 C18 H18B 109.5
H18A C18 H18B 109.5
C15 C18 H18C 109.5
H18A C18 H18C 109.5
H18B C18 H18C 109.5
N1 C1 C2 108.6(5)
N1 C1 C5 119.2(5)
C2 C1 C5 132.3(6)
C6 C8 H8A 109.5
C6 C8 H8B 109.5
H8A C8 H8B 109.5
C6 C8 H8C 109.5
H8A C8 H8C 109.5
H8B C8 H8C 109.5
C4 C3 C2 107.2(5)
C4 C3 H3A 126.4
C2 C3 H3A 126.4
N1 C4 C3 108.7(5)
N1 C4 C14 116.9(5)
C3 C4 C14 134.3(6)
C19 C21 H21A 109.5
C19 C21 H21B 109.5
H21A C21 H21B 109.5
C19 C21 H21C 109.5
H21A C21 H21C 109.5
H21B C21 H21C 109.5
C19 C22 H22A 109.5
C19 C22 H22B 109.5
H22A C22 H22B 109.5
C19 C22 H22C 109.5
H22A C22 H22C 109.5
H22B C22 H22C 109.5
C6 C9 H9A 109.5
C6 C9 H9B 109.5
H9A C9 H9B 109.5
C6 C9 H9C 109.5
H9A C9 H9C 109.5
H9B C9 H9C 109.5
C10 C12 H12A 109.5
C10 C12 H12B 109.5
H12A C12 H12B 109.5
C10 C12 H12C 109.5
H12A C12 H12C 109.5
H12B C12 H12C 109.5
C10 C13 H13A 109.5
C10 C13 H13B 109.5
H13A C13 H13B 109.5
C10 C13 H13C 109.5
H13A C13 H13C 109.5
H13B C13 H13C 109.5
C4 C14 P2 105.9(4)
C4 C14 H14A 110.6
P2 C14 H14A 110.6
C4 C14 H14B 110.6
P2 C14 H14B 110.6
H14A C14 H14B 108.7
C17 C15 C16 108.8(6)
C17 C15 C18 109.3(5)
C16 C15 C18 109.1(6)
C17 C15 P2 112.5(4)
C16 C15 P2 105.4(4)
C18 C15 P2 111.6(5)
C15 C16 H16A 109.5
C15 C16 H16B 109.5
H16A C16 H16B 109.5
C15 C16 H16C 109.5
H16A C16 H16C 109.5
H16B C16 H16C 109.5
C15 C17 H17A 109.5
C15 C17 H17B 109.5
H17A C17 H17B 109.5
C15 C17 H17C 109.5
H17A C17 H17C 109.5
H17B C17 H17C 109.5

loop_
_geom_bond_atom_site_label_1
_geom_bond_atom_site_label_2
_geom_bond_distance
P2 C14 1.842(6)
P2 C19 1.859(6)
P2 C15 1.877(6)
P2 Ni1 2.2190(18)
Ni1 N1 1.860(5)
Ni1 Cl1 2.1830(18)
Ni1 P1 2.2352(18)
P1 C5 1.855(6)
P1 C6 1.879(6)
P1 C10 1.883(6)
C5 C1 1.489(8)
C5 H5A 0.9700
C5 H5B 0.9700
N1 C1 1.384(7)
N1 C4 1.385(7)
C2 C1 1.389(7)
C2 C3 1.428(10)
C2 H2A 0.9300
C7 C6 1.535(8)
C7 H7A 0.9600
C7 H7B 0.9600
C7 H7C 0.9600
C10 C12 1.520(8)
C10 C11 1.530(10)
C10 C13 1.538(9)
C20 C19 1.533(8)
C20 H20A 0.9600
C20 H20B 0.9600
C20 H20C 0.9600
C6 C9 1.536(9)
C6 C8 1.537(8)
C11 H11A 0.9600
C11 H11B 0.9600
C11 H11C 0.9600
C19 C22 1.543(8)
C19 C21 1.552(9)
C18 C15 1.549(9)
C18 H18A 0.9600
C18 H18B 0.9600
C18 H18C 0.9600
C8 H8A 0.9600
C8 H8B 0.9600
C8 H8C 0.9600
C3 C4 1.385(8)
C3 H3A 0.9300
C4 C14 1.490(9)
C21 H21A 0.9600
C21 H21B 0.9600
C21 H21C 0.9600
C22 H22A 0.9600
C22 H22B 0.9600
C22 H22C 0.9600
C9 H9A 0.9600
C9 H9B 0.9600
C9 H9C 0.9600
C12 H12A 0.9600
C12 H12B 0.9600
C12 H12C 0.9600
C13 H13A 0.9600
C13 H13B 0.9600
C13 H13C 0.9600
C14 H14A 0.9700
C14 H14B 0.9700
C15 C17 1.524(9)
C15 C16 1.528(9)
C16 H16A 0.9600
C16 H16B 0.9600
C16 H16C 0.9600
C17 H17A 0.9600
C17 H17B 0.9600
C17 H17C 0.9600
